data_4129575
loop_
_publ_author_name
'Todd, David P.'
'Thompson, Benjamin B.'
'Nett, Alex J.'
'Montgomery, John'

_publ_section_title
;
 Deoxygenative C-C Bond-Forming Processes via a Net Four-Electron
 Reductive Coupling.
;
_journal_issue 40
_journal_name_full 'Journal of the American Chemical Society'
_journal_page_first 12788
_journal_page_last 12791
_journal_paper_doi 10.1021/jacs.5b08448
_journal_volume 137
_journal_year 2015
_chemical_formula_sum 'C27 H32 N2 Ni O4'
_chemical_formula_weight 507.26
_chemical_name_common Ni(Itol)(MMA)2
_space_group_IT_number 2
_space_group_name_Hall '-P 1'
_space_group_name_H-M_alt 'P -1'
_symmetry_cell_setting triclinic
_symmetry_space_group_name_H-M 'P -1'
_atom_sites_solution_hydrogens geom
_atom_sites_solution_primary direct
_atom_sites_solution_secondary difmap
_audit_creation_method SHELXL-97
_cell_angle_alpha 86.764(6)
_cell_angle_beta 83.136(6)
_cell_angle_gamma 89.251(6)
_cell_formula_units_Z 2
_cell_length_a 9.7265(2)
_cell_length_b 10.4299(2)
_cell_length_c 13.3343(9)
_cell_measurement_reflns_used 20970
_cell_measurement_temperature 358(2)
_cell_measurement_theta_max 89.25
_cell_measurement_theta_min 9.726
_cell_volume 1340.85(10)
_computing_cell_refinement 'CrystalClear-SM Expert 2.0 r12'
_computing_data_collection 'CrystalClear-SM Expert 2.0 r12 (Rigaku, 2011)'
_computing_data_reduction 'CrystalClear-SM Expert 2.0 r12'
_computing_molecular_graphics 'Bruker SHELXTL'
_computing_publication_material 'Bruker SHELXTL'
_computing_structure_refinement 'SHELXL-97 (Sheldrick, 2008)'
_computing_structure_solution 'SHELXS-97 (Sheldrick, 2008)'
_diffrn_ambient_temperature 358(2)
_diffrn_detector_area_resol_mean 29.257
_diffrn_measured_fraction_theta_full 0.980
_diffrn_measured_fraction_theta_max 0.980
_diffrn_measurement_device_type 'Rigaku Saturn944+ CCD'
_diffrn_measurement_method /x
_diffrn_radiation_monochromator graphite
_diffrn_radiation_source 'fine-focus sealed tube'
_diffrn_radiation_type CuK\a
_diffrn_radiation_wavelength 1.54178
_diffrn_reflns_av_R_equivalents 0.0642
_diffrn_reflns_av_sigmaI/netI 0.0555
_diffrn_reflns_limit_h_max 11
_diffrn_reflns_limit_h_min -11
_diffrn_reflns_limit_k_max 12
_diffrn_reflns_limit_k_min -12
_diffrn_reflns_limit_l_max 16
_diffrn_reflns_limit_l_min -16
_diffrn_reflns_number 20970
_diffrn_reflns_theta_full 68.20
_diffrn_reflns_theta_max 68.20
_diffrn_reflns_theta_min 3.34
_exptl_absorpt_coefficient_mu 1.308
_exptl_absorpt_correction_T_max 0.9618
_exptl_absorpt_correction_T_min 0.8695
_exptl_absorpt_correction_type multi-scan
_exptl_absorpt_process_details
; 
    Higashi, T. (1995). Program for Absorption Correction. 
    Rigaku Corporation, Tokyo, Japan. 
;
_exptl_crystal_colour yellow
_exptl_crystal_density_diffrn 1.256
_exptl_crystal_density_meas 0
_exptl_crystal_density_method 'not measured'
_exptl_crystal_description needle
_exptl_crystal_F_000 536
_exptl_crystal_size_max 0.11
_exptl_crystal_size_mid 0.03
_exptl_crystal_size_min 0.03
_refine_diff_density_max 0.465
_refine_diff_density_min -0.644
_refine_diff_density_rms 0.084
_refine_ls_extinction_method none
_refine_ls_goodness_of_fit_ref 1.165
_refine_ls_hydrogen_treatment mixed
_refine_ls_matrix_type full
_refine_ls_number_parameters 329
_refine_ls_number_reflns 4806
_refine_ls_number_restraints 0
_refine_ls_restrained_S_all 1.165
_refine_ls_R_factor_all 0.0583
_refine_ls_R_factor_gt 0.0534
_refine_ls_shift/su_max 0.003
_refine_ls_shift/su_mean 0.000
_refine_ls_structure_factor_coef Fsqd
_refine_ls_weighting_details 'calc w=1/[\s^2^(Fo^2^)+(0.1000P)^2^+0.4205P] where P=(Fo^2^+2Fc^2^)/3'
_refine_ls_weighting_scheme calc
_refine_ls_wR_factor_gt 0.1584
_refine_ls_wR_factor_ref 0.1660
_reflns_number_gt 4188
_reflns_number_total 4806
_reflns_threshold_expression >2sigma(I)
_cod_data_source_file ja5b08448_si_001.cif
_cod_data_source_block ajn218_sqd
_cod_original_sg_symbol_H-M P-1
_cod_database_code 4129575

loop_
_symmetry_equiv_pos_as_xyz
'x, y, z'
'-x, -y, -z'

loop_
_atom_site_label
_atom_site_type_symbol
_atom_site_fract_x
_atom_site_fract_y
_atom_site_fract_z
_atom_site_U_iso_or_equiv
_atom_site_adp_type
_atom_site_occupancy
_atom_site_symmetry_multiplicity
_atom_site_calc_flag
_atom_site_refinement_flags
Ni1 Ni 0.42281(4) 0.29711(3) 0.29133(3) 0.01889(18) Uani 1 1 d .
N1 N 0.4858(2) 0.56083(19) 0.20718(16) 0.0213(5) Uani 1 1 d .
C1 C 0.5118(3) 0.4588(2) 0.27196(18) 0.0204(5) Uani 1 1 d .
O1 O 0.4181(2) 0.12726(17) 0.10628(14) 0.0282(4) Uani 1 1 d .
N2 N 0.6118(2) 0.50453(19) 0.32439(16) 0.0203(5) Uani 1 1 d .
C2 C 0.6457(3) 0.6320(2) 0.2936(2) 0.0240(6) Uani 1 1 d .
H26 H 0.7105 0.6825 0.3186 0.029 Uiso 1 1 calc R
O2 O 0.3577(2) -0.04732(17) 0.20825(15) 0.0297(4) Uani 1 1 d .
C3 C 0.5665(3) 0.6669(2) 0.22095(19) 0.0244(6) Uani 1 1 d .
H27 H 0.5654 0.7467 0.1862 0.029 Uiso 1 1 calc R
O3 O 0.16071(18) 0.07273(16) 0.45076(13) 0.0218(4) Uani 1 1 d .
C4 C 0.3916(3) 0.5598(2) 0.13269(19) 0.0231(5) Uani 1 1 d .
O4 O 0.2730(2) 0.22628(17) 0.51935(14) 0.0263(4) Uani 1 1 d .
C5 C 0.3694(3) 0.4473(3) 0.08588(19) 0.0251(6) Uani 1 1 d .
H5 H 0.4134 0.3714 0.1042 0.030 Uiso 1 1 calc R
C6 C 0.3247(3) 0.6729(3) 0.1053(2) 0.0295(6) Uani 1 1 d .
H6 H 0.3377 0.7478 0.1376 0.035 Uiso 1 1 calc R
C7 C 0.2388(3) 0.6732(3) 0.0298(2) 0.0320(6) Uani 1 1 d .
H7 H 0.1957 0.7494 0.0109 0.038 Uiso 1 1 calc R
C8 C 0.2153(3) 0.5616(3) -0.0187(2) 0.0288(6) Uani 1 1 d .
C9 C 0.2805(3) 0.4498(3) 0.0113(2) 0.0282(6) Uani 1 1 d .
H9 H 0.2646 0.3742 -0.0192 0.034 Uiso 1 1 calc R
C10 C 0.6772(3) 0.4341(2) 0.40092(19) 0.0206(5) Uani 1 1 d .
C11 C 0.8210(3) 0.4419(2) 0.3981(2) 0.0249(6) Uani 1 1 d .
H11 H 0.8726 0.4889 0.3457 0.030 Uiso 1 1 calc R
C12 C 0.6006(3) 0.3614(2) 0.47727(19) 0.0216(5) Uani 1 1 d .
H12 H 0.5053 0.3541 0.4780 0.026 Uiso 1 1 calc R
C13 C 0.6677(3) 0.2994(2) 0.5529(2) 0.0233(5) Uani 1 1 d .
H13 H 0.6161 0.2507 0.6043 0.028 Uiso 1 1 calc R
C14 C 0.8111(3) 0.3085(2) 0.5533(2) 0.0231(5) Uani 1 1 d .
C15 C 0.8814(3) 0.2463(3) 0.6388(2) 0.0294(6) Uani 1 1 d .
H15A H 0.9796 0.2437 0.6193 0.044 Uiso 1 1 calc R
H15B H 0.8475 0.1605 0.6537 0.044 Uiso 1 1 calc R
H15C H 0.8618 0.2952 0.6977 0.044 Uiso 1 1 calc R
C16 C 0.1238(3) 0.5651(3) -0.1024(2) 0.0374(7) Uani 1 1 d .
H16A H 0.1769 0.5925 -0.1651 0.056 Uiso 1 1 calc R
H16B H 0.0486 0.6242 -0.0875 0.056 Uiso 1 1 calc R
H16C H 0.0877 0.4809 -0.1079 0.056 Uiso 1 1 calc R
C17 C 0.2541(3) 0.3901(2) 0.3454(2) 0.0225(5) Uani 1 1 d .
H3 H 0.215(4) 0.449(3) 0.289(3) 0.036(9) Uiso 1 1 d .
H4 H 0.269(4) 0.425(4) 0.415(3) 0.045(10) Uiso 1 1 d .
C18 C 0.2227(3) 0.2583(2) 0.34779(19) 0.0208(5) Uani 1 1 d .
C19 C 0.1340(3) 0.2067(2) 0.2731(2) 0.0234(5) Uani 1 1 d .
H19A H 0.0380 0.2128 0.2996 0.035 Uiso 1 1 calc R
H19B H 0.1579 0.1185 0.2625 0.035 Uiso 1 1 calc R
H19C H 0.1498 0.2562 0.2099 0.035 Uiso 1 1 calc R
C20 C 0.1576(3) -0.0017(2) 0.5456(2) 0.0250(6) Uani 1 1 d .
H20A H 0.2506 -0.0218 0.5588 0.038 Uiso 1 1 calc R
H20B H 0.1078 -0.0798 0.5420 0.038 Uiso 1 1 calc R
H20C H 0.1125 0.0471 0.5992 0.038 Uiso 1 1 calc R
C21 C 0.2245(2) 0.1879(2) 0.44709(19) 0.0205(5) Uani 1 1 d .
C22 C 0.4920(3) 0.1145(2) 0.2693(2) 0.0215(5) Uani 1 1 d .
C23 C 0.4976(3) 0.0330(2) 0.3657(2) 0.0262(6) Uani 1 1 d .
H23A H 0.5633 -0.0356 0.3537 0.039 Uiso 1 1 calc R
H23B H 0.4077 -0.0023 0.3879 0.039 Uiso 1 1 calc R
H23C H 0.5254 0.0849 0.4169 0.039 Uiso 1 1 calc R
C24 C 0.4162(3) 0.0568(2) 0.1949(2) 0.0229(5) Uani 1 1 d .
C25 C 0.3393(3) 0.0749(3) 0.0337(2) 0.0347(7) Uani 1 1 d .
H25A H 0.3683 -0.0120 0.0229 0.052 Uiso 1 1 calc R
H25B H 0.3544 0.1254 -0.0290 0.052 Uiso 1 1 calc R
H25C H 0.2426 0.0766 0.0589 0.052 Uiso 1 1 calc R
C26 C 0.8863(3) 0.3789(2) 0.4740(2) 0.0247(6) Uani 1 1 d .
H28 H 0.9820 0.3838 0.4718 0.030 Uiso 1 1 calc R
C27 C 0.5941(3) 0.2086(2) 0.2374(2) 0.0253(6) Uani 1 1 d .
H1 H 0.678(4) 0.216(3) 0.283(3) 0.037(9) Uiso 1 1 d .
H2 H 0.613(3) 0.237(3) 0.163(2) 0.018(7) Uiso 1 1 d .

loop_
_atom_site_aniso_label
_atom_site_aniso_U_11
_atom_site_aniso_U_22
_atom_site_aniso_U_33
_atom_site_aniso_U_23
_atom_site_aniso_U_13
_atom_site_aniso_U_12
Ni1 0.0177(3) 0.0165(3) 0.0230(3) -0.00443(17) -0.00257(19) -0.00441(17)
N1 0.0254(11) 0.0192(9) 0.0199(11) -0.0033(8) -0.0028(9) -0.0078(8)
C1 0.0197(12) 0.0250(12) 0.0170(12) -0.0083(9) -0.0007(10) -0.0003(10)
O1 0.0374(11) 0.0256(9) 0.0233(10) -0.0063(7) -0.0074(8) -0.0080(8)
N2 0.0194(11) 0.0180(10) 0.0246(11) -0.0060(8) -0.0038(9) -0.0055(8)
C2 0.0250(13) 0.0201(12) 0.0268(14) -0.0059(10) 0.0006(11) -0.0111(10)
O2 0.0324(11) 0.0203(9) 0.0380(11) -0.0064(8) -0.0081(9) -0.0079(8)
C3 0.0326(14) 0.0178(11) 0.0231(13) -0.0023(9) -0.0033(11) -0.0120(10)
O3 0.0217(9) 0.0190(8) 0.0251(9) -0.0002(7) -0.0044(7) -0.0065(7)
C4 0.0277(14) 0.0243(12) 0.0177(12) -0.0027(10) -0.0024(11) -0.0069(10)
O4 0.0318(10) 0.0261(9) 0.0227(10) -0.0052(7) -0.0074(8) -0.0068(8)
C5 0.0258(14) 0.0292(13) 0.0202(13) -0.0053(10) 0.0004(11) -0.0085(11)
C6 0.0378(16) 0.0257(13) 0.0257(14) -0.0012(10) -0.0066(12) -0.0074(12)
C7 0.0363(16) 0.0356(15) 0.0242(14) 0.0041(11) -0.0062(12) -0.0052(12)
C8 0.0255(14) 0.0420(15) 0.0189(13) -0.0032(11) -0.0001(11) -0.0095(12)
C9 0.0254(14) 0.0334(14) 0.0263(14) -0.0087(11) -0.0007(11) -0.0101(11)
C10 0.0208(12) 0.0176(11) 0.0242(13) -0.0062(9) -0.0025(10) -0.0046(9)
C11 0.0234(13) 0.0246(12) 0.0273(14) -0.0072(10) -0.0026(11) -0.0059(10)
C12 0.0213(12) 0.0196(11) 0.0245(13) -0.0079(10) -0.0020(10) -0.0057(9)
C13 0.0236(13) 0.0175(11) 0.0290(14) -0.0062(10) -0.0009(11) -0.0041(10)
C14 0.0224(13) 0.0177(11) 0.0300(14) -0.0090(10) -0.0027(11) 0.0007(10)
C15 0.0234(13) 0.0271(13) 0.0389(16) -0.0033(11) -0.0078(12) 0.0010(11)
C16 0.0310(15) 0.0554(19) 0.0266(15) 0.0019(13) -0.0072(12) -0.0129(14)
C17 0.0219(13) 0.0205(12) 0.0245(13) -0.0024(10) 0.0001(11) -0.0037(10)
C18 0.0196(12) 0.0200(11) 0.0229(13) -0.0038(9) -0.0014(10) -0.0039(9)
C19 0.0196(12) 0.0255(12) 0.0261(13) -0.0028(10) -0.0055(11) -0.0039(10)
C20 0.0266(13) 0.0221(12) 0.0262(14) 0.0040(10) -0.0046(11) -0.0045(10)
C21 0.0152(12) 0.0210(11) 0.0254(13) -0.0059(10) -0.0012(10) -0.0011(9)
C22 0.0193(12) 0.0194(11) 0.0261(13) -0.0062(10) -0.0018(10) -0.0002(9)
C23 0.0247(14) 0.0205(12) 0.0347(15) -0.0048(11) -0.0079(11) 0.0012(10)
C24 0.0205(12) 0.0203(12) 0.0279(14) -0.0075(10) -0.0003(11) -0.0010(10)
C25 0.0428(17) 0.0366(15) 0.0275(15) -0.0082(12) -0.0111(13) -0.0099(13)
C26 0.0188(13) 0.0233(12) 0.0331(15) -0.0085(10) -0.0037(11) -0.0032(10)
C27 0.0217(13) 0.0261(13) 0.0283(15) -0.0068(11) -0.0012(11) -0.0046(10)

loop_
_atom_type_symbol
_atom_type_description
_atom_type_scat_dispersion_real
_atom_type_scat_dispersion_imag
_atom_type_scat_source
C C 0.0181 0.0091 'International Tables Vol C Tables 4.2.6.8 and 6.1.1.4'
H H 0.0000 0.0000 'International Tables Vol C Tables 4.2.6.8 and 6.1.1.4'
N N 0.0311 0.0180 'International Tables Vol C Tables 4.2.6.8 and 6.1.1.4'
O O 0.0492 0.0322 'International Tables Vol C Tables 4.2.6.8 and 6.1.1.4'
Ni Ni -3.0029 0.5091 'International Tables Vol C Tables 4.2.6.8 and 6.1.1.4'

loop_
_geom_angle_atom_site_label_1
_geom_angle_atom_site_label_2
_geom_angle_atom_site_label_3
_geom_angle
C1 Ni1 C27 91.28(11)
C1 Ni1 C17 87.19(10)
C27 Ni1 C17 178.44(10)
C1 Ni1 C22 132.56(11)
C27 Ni1 C22 41.36(10)
C17 Ni1 C22 140.15(10)
C1 Ni1 C18 128.27(11)
C27 Ni1 C18 140.46(10)
C17 Ni1 C18 41.08(10)
C22 Ni1 C18 99.14(10)
C1 N1 C3 111.4(2)
C1 N1 C4 125.2(2)
C3 N1 C4 123.4(2)
N2 C1 N1 103.3(2)
N2 C1 Ni1 127.86(18)
N1 C1 Ni1 128.68(18)
C24 O1 C25 115.0(2)
C1 N2 C2 111.6(2)
C1 N2 C10 125.9(2)
C2 N2 C10 122.49(19)
C3 C2 N2 106.6(2)
C2 C3 N1 107.1(2)
C21 O3 C20 115.35(19)
C5 C4 C6 120.0(2)
C5 C4 N1 120.3(2)
C6 C4 N1 119.7(2)
C4 C5 C9 119.2(3)
C7 C6 C4 119.6(3)
C6 C7 C8 121.5(3)
C9 C8 C7 117.9(2)
C9 C8 C16 121.6(3)
C7 C8 C16 120.4(3)
C8 C9 C5 121.8(3)
C12 C10 C11 120.4(2)
C12 C10 N2 121.2(2)
C11 C10 N2 118.5(2)
C26 C11 C10 119.5(2)
C10 C12 C13 119.3(2)
C12 C13 C14 121.5(2)
C26 C14 C13 118.1(2)
C26 C14 C15 121.0(2)
C13 C14 C15 120.9(2)
C18 C17 Ni1 71.79(15)
C17 C18 C21 115.5(2)
C17 C18 C19 120.9(2)
C21 C18 C19 118.4(2)
C17 C18 Ni1 67.13(14)
C21 C18 Ni1 107.61(16)
C19 C18 Ni1 115.26(18)
O4 C21 O3 122.0(2)
O4 C21 C18 126.0(2)
O3 C21 C18 112.0(2)
C27 C22 C24 120.0(2)
C27 C22 C23 120.9(2)
C24 C22 C23 114.4(2)
C27 C22 Ni1 66.90(15)
C24 C22 Ni1 109.94(17)
C23 C22 Ni1 113.99(18)
O2 C24 O1 121.3(2)
O2 C24 C22 124.5(2)
O1 C24 C22 114.1(2)
C11 C26 C14 121.2(2)
C22 C27 Ni1 71.73(16)

loop_
_geom_bond_atom_site_label_1
_geom_bond_atom_site_label_2
_geom_bond_distance
Ni1 C1 1.897(2)
Ni1 C27 1.973(3)
Ni1 C17 1.977(3)
Ni1 C22 2.037(2)
Ni1 C18 2.038(3)
N1 C1 1.372(3)
N1 C3 1.398(3)
N1 C4 1.430(3)
C1 N2 1.369(3)
O1 C24 1.355(3)
O1 C25 1.438(3)
N2 C2 1.401(3)
N2 C10 1.429(3)
C2 C3 1.340(4)
O2 C24 1.227(3)
O3 C21 1.355(3)
O3 C20 1.443(3)
C4 C5 1.391(4)
C4 C6 1.391(4)
O4 C21 1.212(3)
C5 C9 1.393(4)
C6 C7 1.383(4)
C7 C8 1.397(4)
C8 C9 1.382(4)
C8 C16 1.507(4)
C10 C12 1.383(4)
C10 C11 1.398(4)
C11 C26 1.389(4)
C12 C13 1.390(4)
C13 C14 1.400(4)
C14 C26 1.390(4)
C14 C15 1.509(4)
C17 C18 1.410(3)
C18 C21 1.479(4)
C18 C19 1.519(3)
C22 C27 1.418(4)
C22 C24 1.464(3)
C22 C23 1.506(4)
